data_7002229
loop_
_publ_author_name
'Bedford, Robin B.'
'Dumycz, Helena'
'Haddow, Mairi F.'
'Pilarski, Lukasz T.'
'Orpen, A. Guy'
'Pringle, Paul G.'
'Wingad, Richard L.'

_publ_section_title
;
 Chiral triaryl phosphite-based palladacycles and platinacycles:
 synthesis and application to asymmetric Lewis acid catalysis
;
_journal_issue 37
_journal_name_full 'Dalton Transactions'
_journal_page_first 7796
_journal_page_last 7804
_journal_paper_doi 10.1039/b907333g
_journal_year 2009
_chemical_absolute_configuration ad
_chemical_formula_moiety 'C68 H64 Cl2 O6 P2 Pt2'
_chemical_formula_sum 'C68 H64 Cl2 O6 P2 Pt2'
_chemical_formula_weight 1500.21
_chemical_name_systematic
;
?
;
_space_group_IT_number 5
_symmetry_cell_setting monoclinic
_symmetry_space_group_name_Hall 'C 2y'
_symmetry_space_group_name_H-M 'C 1 2 1'
_atom_sites_solution_hydrogens geom
_atom_sites_solution_primary direct
_atom_sites_solution_secondary difmap
_audit_creation_method SHELXL-97
_cell_angle_alpha 90.00
_cell_angle_beta 108.246(3)
_cell_angle_gamma 90.00
_cell_formula_units_Z 2
_cell_length_a 17.724(3)
_cell_length_b 10.2340(16)
_cell_length_c 17.561(3)
_cell_measurement_reflns_used 143
_cell_measurement_temperature 173(2)
_cell_measurement_theta_max 27.51
_cell_measurement_theta_min 2.33
_cell_volume 3025.2(9)
_computing_cell_refinement 'Bruker SMART'
_computing_data_collection 'Bruker SMART'
_computing_data_reduction 'Bruker SHELXTL'
_computing_molecular_graphics 'Bruker SHELXTL'
_computing_publication_material 'Bruker SHELXTL'
_computing_structure_refinement 'SHELXL-97 (Sheldrick, 1997)'
_computing_structure_solution 'SHELXS-97 (Sheldrick, 1990)'
_diffrn_ambient_temperature 173(2)
_diffrn_measured_fraction_theta_full 0.998
_diffrn_measured_fraction_theta_max 0.998
_diffrn_measurement_device_type 'CCD area detector'
_diffrn_measurement_method 'phi and omega scans'
_diffrn_radiation_monochromator graphite
_diffrn_radiation_source 'fine-focus sealed tube'
_diffrn_radiation_type MoK\a
_diffrn_radiation_wavelength 0.71073
_diffrn_reflns_av_R_equivalents 0.0296
_diffrn_reflns_av_sigmaI/netI 0.0704
_diffrn_reflns_limit_h_max 23
_diffrn_reflns_limit_h_min -9
_diffrn_reflns_limit_k_max 13
_diffrn_reflns_limit_k_min -13
_diffrn_reflns_limit_l_max 21
_diffrn_reflns_limit_l_min -22
_diffrn_reflns_number 9873
_diffrn_reflns_theta_full 27.51
_diffrn_reflns_theta_max 27.51
_diffrn_reflns_theta_min 2.33
_exptl_absorpt_coefficient_mu 4.812
_exptl_absorpt_correction_T_max 0.618
_exptl_absorpt_correction_T_min 0.384
_exptl_absorpt_correction_type multi-scan
_exptl_absorpt_process_details 'SADABS V2.05'
_exptl_crystal_colour yellow
_exptl_crystal_density_diffrn 1.647
_exptl_crystal_density_method 'not measured'
_exptl_crystal_description rod
_exptl_crystal_F_000 1480
_exptl_crystal_size_max 0.20
_exptl_crystal_size_mid 0.10
_exptl_crystal_size_min 0.10
_refine_diff_density_max 1.165
_refine_diff_density_min -1.132
_refine_diff_density_rms 0.132
_refine_ls_abs_structure_details 'Flack H D (1983), Acta Cryst. A39, 876-881, based on 3084 Friedel pairs'
_refine_ls_abs_structure_Flack -0.009(9)
_refine_ls_extinction_method none
_refine_ls_goodness_of_fit_ref 0.968
_refine_ls_hydrogen_treatment constr
_refine_ls_matrix_type full
_refine_ls_number_parameters 368
_refine_ls_number_reflns 6748
_refine_ls_number_restraints 1
_refine_ls_restrained_S_all 0.968
_refine_ls_R_factor_all 0.0524
_refine_ls_R_factor_gt 0.0376
_refine_ls_shift/su_max 0.001
_refine_ls_shift/su_mean 0.000
_refine_ls_structure_factor_coef Fsqd
_refine_ls_weighting_details 'calc w=1/[\s^2^(Fo^2^)+(0.0393P)^2^+0.0000P] where P=(Fo^2^+2Fc^2^)/3'
_refine_ls_weighting_scheme calc
_refine_ls_wR_factor_gt 0.0770
_refine_ls_wR_factor_ref 0.0824
_reflns_number_gt 5712
_reflns_number_total 6748
_reflns_threshold_expression >2sigma(I)
_cod_data_source_file b907333g.txt
_cod_data_source_block choclatsad
_cod_original_sg_symbol_Hall C2y
_cod_original_sg_symbol_H-M C2
_cod_database_code 7002229

loop_
_symmetry_equiv_pos_as_xyz
'x, y, z'
'-x, y, -z'
'x+1/2, y+1/2, z'
'-x+1/2, y+1/2, -z'

loop_
_atom_site_label
_atom_site_type_symbol
_atom_site_fract_x
_atom_site_fract_y
_atom_site_fract_z
_atom_site_U_iso_or_equiv
_atom_site_adp_type
_atom_site_occupancy
_atom_site_symmetry_multiplicity
_atom_site_calc_flag
_atom_site_refinement_flags
_atom_site_disorder_assembly
_atom_site_disorder_group
Pt1 Pt 0.487008(12) -0.00185(5) 0.096795(12) 0.02100(7) Uani 1 1 d . . .
P1 P 0.55263(10) 0.03562(16) 0.21852(11) 0.0218(5) Uani 1 1 d . . .
Cl1 Cl 0.40637(9) -0.0279(3) -0.03932(9) 0.0309(7) Uani 1 1 d . . .
O1 O 0.6194(3) -0.0624(5) 0.2708(3) 0.0229(10) Uani 1 1 d . . .
O2 O 0.5968(3) 0.1738(5) 0.2327(3) 0.0259(11) Uani 1 1 d . . .
O3 O 0.4949(3) 0.0362(5) 0.2716(3) 0.0286(15) Uani 1 1 d . . .
C1 C 0.6928(4) -0.0582(7) 0.2530(4) 0.0218(15) Uani 1 1 d . . .
C2 C 0.7085(4) -0.1627(7) 0.2078(4) 0.0247(16) Uani 1 1 d . . .
H2 H 0.6720 -0.2328 0.1908 0.030 Uiso 1 1 calc R . .
C3 C 0.7774(5) -0.1602(8) 0.1891(4) 0.0307(17) Uani 1 1 d . . .
H3 H 0.7894 -0.2308 0.1597 0.037 Uiso 1 1 calc R . .
C4 C 0.8311(4) -0.0564(7) 0.2121(4) 0.0285(17) Uani 1 1 d . . .
C5 C 0.9026(5) -0.0520(9) 0.1917(5) 0.041(2) Uani 1 1 d . . .
H5 H 0.9164 -0.1235 0.1643 0.049 Uiso 1 1 calc R . .
C6 C 0.9515(5) 0.0543(10) 0.2113(5) 0.044(2) Uani 1 1 d . . .
H6 H 1.0004 0.0542 0.1997 0.053 Uiso 1 1 calc R . .
C7 C 0.9304(5) 0.1632(10) 0.2480(5) 0.040(2) Uani 1 1 d . . .
H7 H 0.9629 0.2390 0.2572 0.048 Uiso 1 1 calc R . .
C8 C 0.8636(4) 0.1617(8) 0.2707(4) 0.0305(18) Uani 1 1 d . . .
H8 H 0.8507 0.2356 0.2969 0.037 Uiso 1 1 calc R . .
C9 C 0.8132(4) 0.0511(7) 0.2555(4) 0.0251(16) Uani 1 1 d . . .
C10 C 0.7434(4) 0.0454(7) 0.2809(4) 0.0227(16) Uani 1 1 d . . .
C11 C 0.7237(4) 0.1457(7) 0.3327(4) 0.0228(15) Uani 1 1 d . . .
C12 C 0.7765(4) 0.1774(7) 0.4112(4) 0.0228(15) Uani 1 1 d . . .
C13 C 0.8508(4) 0.1150(8) 0.4459(4) 0.0288(17) Uani 1 1 d . . .
H13 H 0.8673 0.0486 0.4168 0.035 Uiso 1 1 calc R . .
C14 C 0.8991(5) 0.1489(9) 0.5204(4) 0.035(2) Uani 1 1 d . . .
H14 H 0.9487 0.1061 0.5425 0.042 Uiso 1 1 calc R . .
C15 C 0.8759(5) 0.2473(9) 0.5651(4) 0.040(2) Uani 1 1 d . . .
H15 H 0.9098 0.2707 0.6168 0.049 Uiso 1 1 calc R . .
C16 C 0.8050(5) 0.3081(9) 0.5338(4) 0.0362(19) Uani 1 1 d . . .
H16 H 0.7902 0.3752 0.5637 0.043 Uiso 1 1 calc R . .
C17 C 0.7520(5) 0.2736(8) 0.4570(4) 0.0299(17) Uani 1 1 d . . .
C18 C 0.6777(4) 0.3342(8) 0.4267(5) 0.0335(18) Uani 1 1 d . . .
H18 H 0.6625 0.3993 0.4576 0.040 Uiso 1 1 calc R . .
C19 C 0.6271(4) 0.3007(7) 0.3533(4) 0.0284(17) Uani 1 1 d . . .
H19 H 0.5766 0.3414 0.3329 0.034 Uiso 1 1 calc R . .
C20 C 0.6509(4) 0.2052(7) 0.3088(4) 0.0255(16) Uani 1 1 d . . .
C21 C 0.3972(3) 0.0076(13) 0.1433(3) 0.0217(15) Uani 1 1 d . . .
C22 C 0.3177(3) -0.0141(12) 0.0981(4) 0.0249(16) Uani 1 1 d . . .
H22 H 0.3047 -0.0290 0.0421 0.030 Uiso 1 1 calc R . .
C23 C 0.2572(3) -0.0146(11) 0.1330(3) 0.0214(15) Uani 1 1 d . . .
C24 C 0.2776(4) 0.0118(11) 0.2148(4) 0.0244(17) Uani 1 1 d . . .
H24 H 0.2363 0.0140 0.2386 0.029 Uiso 1 1 calc R . .
C25 C 0.3553(4) 0.0350(6) 0.2637(4) 0.0208(17) Uani 1 1 d . . .
C26 C 0.4124(4) 0.0259(7) 0.2248(4) 0.025(2) Uani 1 1 d . . .
C27 C 0.1712(4) -0.0371(7) 0.0779(4) 0.027(2) Uani 1 1 d . . .
C28 C 0.1663(5) -0.1718(10) 0.0400(6) 0.052(3) Uani 1 1 d . . .
H28A H 0.1110 -0.1913 0.0096 0.078 Uiso 1 1 calc R . .
H28B H 0.1861 -0.2375 0.0822 0.078 Uiso 1 1 calc R . .
H28C H 0.1988 -0.1733 0.0039 0.078 Uiso 1 1 calc R . .
C29 C 0.1476(5) 0.0706(10) 0.0151(5) 0.043(2) Uani 1 1 d . . .
H29A H 0.1868 0.0757 -0.0136 0.065 Uiso 1 1 calc R . .
H29B H 0.1456 0.1543 0.0415 0.065 Uiso 1 1 calc R . .
H29C H 0.0952 0.0511 -0.0229 0.065 Uiso 1 1 calc R . .
C30 C 0.1121(4) -0.0332(11) 0.1266(5) 0.047(3) Uani 1 1 d . . .
H30A H 0.0577 -0.0409 0.0900 0.071 Uiso 1 1 calc R . .
H30B H 0.1179 0.0497 0.1558 0.071 Uiso 1 1 calc R . .
H30C H 0.1232 -0.1059 0.1648 0.071 Uiso 1 1 calc R . .
C31 C 0.3747(4) 0.0674(8) 0.3539(4) 0.0282(17) Uani 1 1 d . . .
C32 C 0.2991(4) 0.0863(9) 0.3767(5) 0.038(2) Uani 1 1 d . . .
H32A H 0.2677 0.0056 0.3659 0.057 Uiso 1 1 calc R . .
H32B H 0.2678 0.1579 0.3451 0.057 Uiso 1 1 calc R . .
H32C H 0.3132 0.1074 0.4339 0.057 Uiso 1 1 calc R . .
C33 C 0.4227(5) 0.1944(8) 0.3742(5) 0.040(2) Uani 1 1 d . . .
H33A H 0.4290 0.2193 0.4297 0.060 Uiso 1 1 calc R . .
H33B H 0.3947 0.2639 0.3379 0.060 Uiso 1 1 calc R . .
H33C H 0.4752 0.1810 0.3679 0.060 Uiso 1 1 calc R . .
C34 C 0.4220(5) -0.0429(7) 0.4049(4) 0.035(2) Uani 1 1 d . . .
H34A H 0.4349 -0.0200 0.4617 0.053 Uiso 1 1 calc R . .
H34B H 0.4711 -0.0565 0.3916 0.053 Uiso 1 1 calc R . .
H34C H 0.3903 -0.1232 0.3942 0.053 Uiso 1 1 calc R . .

loop_
_atom_site_aniso_label
_atom_site_aniso_U_11
_atom_site_aniso_U_22
_atom_site_aniso_U_33
_atom_site_aniso_U_23
_atom_site_aniso_U_13
_atom_site_aniso_U_12
Pt1 0.01577(10) 0.03510(13) 0.01221(10) 0.0001(2) 0.00452(7) -0.0022(2)
P1 0.0157(8) 0.0324(14) 0.0170(8) 0.0000(7) 0.0046(6) -0.0025(7)
Cl1 0.0185(7) 0.061(2) 0.0137(7) -0.0040(9) 0.0053(6) -0.0026(9)
O1 0.019(2) 0.030(3) 0.020(2) -0.001(2) 0.005(2) -0.001(2)
O2 0.021(2) 0.035(3) 0.017(2) 0.002(2) -0.001(2) 0.000(2)
O3 0.016(2) 0.058(5) 0.015(2) -0.005(2) 0.0095(18) -0.008(2)
C1 0.019(3) 0.031(4) 0.013(3) 0.006(3) 0.000(3) 0.004(3)
C2 0.027(4) 0.022(4) 0.019(4) -0.007(3) -0.001(3) 0.000(3)
C3 0.034(4) 0.032(4) 0.024(4) 0.003(3) 0.006(3) 0.008(4)
C4 0.020(4) 0.040(4) 0.022(4) 0.005(3) 0.001(3) 0.012(3)
C5 0.033(4) 0.066(6) 0.028(4) 0.000(4) 0.017(4) 0.011(4)
C6 0.026(4) 0.078(7) 0.030(5) 0.005(4) 0.012(4) 0.014(4)
C7 0.026(4) 0.069(6) 0.026(4) 0.001(4) 0.008(3) -0.008(4)
C8 0.024(4) 0.046(5) 0.022(4) 0.000(3) 0.007(3) -0.007(3)
C9 0.021(4) 0.040(4) 0.017(4) 0.006(3) 0.009(3) 0.002(3)
C10 0.018(3) 0.031(4) 0.017(3) -0.001(3) 0.003(3) 0.002(3)
C11 0.020(3) 0.032(4) 0.013(3) 0.002(3) 0.001(3) -0.003(3)
C12 0.017(3) 0.033(4) 0.019(4) -0.005(3) 0.006(3) -0.007(3)
C13 0.022(4) 0.050(5) 0.016(4) -0.004(3) 0.008(3) -0.003(3)
C14 0.024(4) 0.054(5) 0.022(4) 0.012(4) -0.001(3) -0.007(4)
C15 0.040(5) 0.067(6) 0.013(4) -0.009(4) 0.006(3) -0.020(4)
C16 0.040(5) 0.053(5) 0.018(4) -0.006(4) 0.012(3) -0.010(4)
C17 0.035(4) 0.040(5) 0.018(4) -0.008(3) 0.014(3) -0.012(4)
C18 0.030(4) 0.042(5) 0.032(4) -0.010(4) 0.014(3) -0.009(4)
C19 0.023(4) 0.033(4) 0.032(4) -0.002(3) 0.013(3) -0.002(3)
C20 0.021(4) 0.033(4) 0.020(4) -0.002(3) 0.003(3) -0.005(3)
C21 0.021(3) 0.027(4) 0.020(3) 0.008(5) 0.011(2) 0.003(5)
C22 0.022(3) 0.037(5) 0.016(3) 0.001(4) 0.007(2) -0.005(5)
C23 0.019(3) 0.024(4) 0.020(3) -0.003(4) 0.005(2) -0.002(4)
C24 0.022(3) 0.032(5) 0.023(3) 0.002(4) 0.013(2) -0.002(4)
C25 0.027(3) 0.029(5) 0.010(3) 0.000(2) 0.010(3) -0.004(3)
C26 0.015(3) 0.031(6) 0.029(3) -0.006(3) 0.006(3) -0.005(3)
C27 0.022(3) 0.038(6) 0.023(4) -0.005(3) 0.009(3) -0.005(3)
C28 0.034(5) 0.060(7) 0.056(6) -0.024(5) 0.006(5) -0.010(5)
C29 0.032(5) 0.069(6) 0.022(4) 0.004(4) -0.001(4) -0.003(4)
C30 0.021(3) 0.088(10) 0.033(4) -0.003(5) 0.008(3) -0.015(4)
C31 0.027(4) 0.049(5) 0.007(3) 0.005(3) 0.004(3) 0.007(3)
C32 0.030(4) 0.065(6) 0.023(4) 0.002(4) 0.014(3) 0.003(4)
C33 0.054(5) 0.050(5) 0.020(4) -0.011(4) 0.015(4) -0.014(4)
C34 0.035(4) 0.051(6) 0.019(4) 0.005(3) 0.006(3) 0.010(3)

loop_
_atom_type_symbol
_atom_type_description
_atom_type_scat_dispersion_real
_atom_type_scat_dispersion_imag
_atom_type_scat_source
C C 0.0033 0.0016 'International Tables Vol C Tables 4.2.6.8 and 6.1.1.4'
H H 0.0000 0.0000 'International Tables Vol C Tables 4.2.6.8 and 6.1.1.4'
O O 0.0106 0.0060 'International Tables Vol C Tables 4.2.6.8 and 6.1.1.4'
P P 0.1023 0.0942 'International Tables Vol C Tables 4.2.6.8 and 6.1.1.4'
Cl Cl 0.1484 0.1585 'International Tables Vol C Tables 4.2.6.8 and 6.1.1.4'
Pt Pt -1.7033 8.3905 'International Tables Vol C Tables 4.2.6.8 and 6.1.1.4'

loop_
_geom_angle_atom_site_label_1
_geom_angle_atom_site_label_2
_geom_angle_atom_site_label_3
_geom_angle
_geom_angle_site_symmetry_1
_geom_angle_site_symmetry_3
_geom_angle_publ_flag
C21 Pt1 P1 80.53(19) . . ?
C21 Pt1 Cl1 96.36(17) . . ?
P1 Pt1 Cl1 175.01(8) . . ?
C21 Pt1 Cl1 176.4(4) . 2_655 ?
P1 Pt1 Cl1 100.76(6) . 2_655 ?
Cl1 Pt1 Cl1 82.58(6) . 2_655 ?
O3 P1 O2 106.3(3) . . ?
O3 P1 O1 99.4(3) . . ?
O2 P1 O1 103.1(3) . . ?
O3 P1 Pt1 109.96(18) . . ?
O2 P1 Pt1 113.79(19) . . ?
O1 P1 Pt1 122.45(19) . . ?
Pt1 Cl1 Pt1 96.00(6) . 2_655 ?
C1 O1 P1 114.5(4) . . ?
C20 O2 P1 120.1(4) . . ?
C26 O3 P1 113.1(4) . . ?
C10 C1 C2 124.2(7) . . ?
C10 C1 O1 118.8(6) . . ?
C2 C1 O1 117.0(6) . . ?
C3 C2 C1 118.2(7) . . ?
C3 C2 H2 120.9 . . ?
C1 C2 H2 120.9 . . ?
C2 C3 C4 121.7(7) . . ?
C2 C3 H3 119.1 . . ?
C4 C3 H3 119.1 . . ?
C3 C4 C5 122.1(8) . . ?
C3 C4 C9 119.6(7) . . ?
C5 C4 C9 118.3(7) . . ?
C6 C5 C4 120.5(8) . . ?
C6 C5 H5 119.7 . . ?
C4 C5 H5 119.7 . . ?
C5 C6 C7 120.7(8) . . ?
C5 C6 H6 119.7 . . ?
C7 C6 H6 119.7 . . ?
C8 C7 C6 120.7(9) . . ?
C8 C7 H7 119.7 . . ?
C6 C7 H7 119.7 . . ?
C7 C8 C9 120.5(8) . . ?
C7 C8 H8 119.7 . . ?
C9 C8 H8 119.7 . . ?
C8 C9 C4 119.0(7) . . ?
C8 C9 C10 121.7(7) . . ?
C4 C9 C10 119.3(7) . . ?
C1 C10 C9 116.6(6) . . ?
C1 C10 C11 119.9(6) . . ?
C9 C10 C11 123.4(6) . . ?
C20 C11 C12 117.5(7) . . ?
C20 C11 C10 120.0(6) . . ?
C12 C11 C10 122.4(6) . . ?
C13 C12 C17 118.4(6) . . ?
C13 C12 C11 123.3(7) . . ?
C17 C12 C11 118.3(6) . . ?
C14 C13 C12 121.1(7) . . ?
C14 C13 H13 119.4 . . ?
C12 C13 H13 119.4 . . ?
C13 C14 C15 120.6(8) . . ?
C13 C14 H14 119.7 . . ?
C15 C14 H14 119.7 . . ?
C16 C15 C14 119.7(7) . . ?
C16 C15 H15 120.1 . . ?
C14 C15 H15 120.1 . . ?
C15 C16 C17 121.5(8) . . ?
C15 C16 H16 119.2 . . ?
C17 C16 H16 119.2 . . ?
C18 C17 C12 120.6(7) . . ?
C18 C17 C16 120.8(7) . . ?
C12 C17 C16 118.6(7) . . ?
C19 C18 C17 120.6(7) . . ?
C19 C18 H18 119.7 . . ?
C17 C18 H18 119.7 . . ?
C18 C19 C20 118.7(7) . . ?
C18 C19 H19 120.7 . . ?
C20 C19 H19 120.7 . . ?
C11 C20 C19 124.1(6) . . ?
C11 C20 O2 118.9(6) . . ?
C19 C20 O2 117.0(6) . . ?
C26 C21 C22 116.3(5) . . ?
C26 C21 Pt1 120.4(4) . . ?
C22 C21 Pt1 123.1(5) . . ?
C23 C22 C21 121.8(6) . . ?
C23 C22 H22 119.1 . . ?
C21 C22 H22 119.1 . . ?
C22 C23 C24 117.8(6) . . ?
C22 C23 C27 118.1(5) . . ?
C24 C23 C27 124.0(5) . . ?
C23 C24 C25 123.7(6) . . ?
C23 C24 H24 118.2 . . ?
C25 C24 H24 118.2 . . ?
C26 C25 C24 114.6(6) . . ?
C26 C25 C31 123.6(6) . . ?
C24 C25 C31 121.7(6) . . ?
C21 C26 C25 125.6(6) . . ?
C21 C26 O3 115.7(5) . . ?
C25 C26 O3 118.8(6) . . ?
C28 C27 C29 111.9(7) . . ?
C28 C27 C30 108.1(7) . . ?
C29 C27 C30 107.6(7) . . ?
C28 C27 C23 108.6(7) . . ?
C29 C27 C23 109.8(6) . . ?
C30 C27 C23 110.9(5) . . ?
C27 C28 H28A 109.5 . . ?
C27 C28 H28B 109.5 . . ?
H28A C28 H28B 109.5 . . ?
C27 C28 H28C 109.5 . . ?
H28A C28 H28C 109.5 . . ?
H28B C28 H28C 109.5 . . ?
C27 C29 H29A 109.5 . . ?
C27 C29 H29B 109.5 . . ?
H29A C29 H29B 109.5 . . ?
C27 C29 H29C 109.5 . . ?
H29A C29 H29C 109.5 . . ?
H29B C29 H29C 109.5 . . ?
C27 C30 H30A 109.5 . . ?
C27 C30 H30B 109.5 . . ?
H30A C30 H30B 109.5 . . ?
C27 C30 H30C 109.5 . . ?
H30A C30 H30C 109.5 . . ?
H30B C30 H30C 109.5 . . ?
C34 C31 C32 107.8(6) . . ?
C34 C31 C33 109.2(6) . . ?
C32 C31 C33 107.5(7) . . ?
C34 C31 C25 110.4(6) . . ?
C32 C31 C25 111.3(6) . . ?
C33 C31 C25 110.4(6) . . ?
C31 C32 H32A 109.5 . . ?
C31 C32 H32B 109.5 . . ?
H32A C32 H32B 109.5 . . ?
C31 C32 H32C 109.5 . . ?
H32A C32 H32C 109.5 . . ?
H32B C32 H32C 109.5 . . ?
C31 C33 H33A 109.5 . . ?
C31 C33 H33B 109.5 . . ?
H33A C33 H33B 109.5 . . ?
C31 C33 H33C 109.5 . . ?
H33A C33 H33C 109.5 . . ?
H33B C33 H33C 109.5 . . ?
C31 C34 H34A 109.5 . . ?
C31 C34 H34B 109.5 . . ?
H34A C34 H34B 109.5 . . ?
C31 C34 H34C 109.5 . . ?
H34A C34 H34C 109.5 . . ?
H34B C34 H34C 109.5 . . ?

loop_
_geom_bond_atom_site_label_1
_geom_bond_atom_site_label_2
_geom_bond_distance
_geom_bond_site_symmetry_2
_geom_bond_publ_flag
Pt1 C21 2.006(6) . ?
Pt1 P1 2.1243(18) . ?
Pt1 Cl1 2.3849(16) . ?
Pt1 Cl1 2.4197(16) 2_655 ?
P1 O3 1.585(5) . ?
P1 O2 1.598(5) . ?
P1 O1 1.603(5) . ?
Cl1 Pt1 2.4198(16) 2_655 ?
O1 C1 1.429(8) . ?
O2 C20 1.417(8) . ?
O3 C26 1.440(7) . ?
C1 C10 1.376(9) . ?
C1 C2 1.412(10) . ?
C2 C3 1.359(11) . ?
C2 H2 0.9500 . ?
C3 C4 1.399(11) . ?
C3 H3 0.9500 . ?
C4 C5 1.421(11) . ?
C4 C9 1.429(10) . ?
C5 C6 1.367(12) . ?
C5 H5 0.9500 . ?
C6 C7 1.396(12) . ?
C6 H6 0.9500 . ?
C7 C8 1.363(11) . ?
C7 H7 0.9500 . ?
C8 C9 1.415(10) . ?
C8 H8 0.9500 . ?
C9 C10 1.443(10) . ?
C10 C11 1.484(10) . ?
C11 C20 1.368(9) . ?
C11 C12 1.440(9) . ?
C12 C13 1.418(10) . ?
C12 C17 1.422(10) . ?
C13 C14 1.366(10) . ?
C13 H13 0.9500 . ?
C14 C15 1.414(12) . ?
C14 H14 0.9500 . ?
C15 C16 1.355(12) . ?
C15 H15 0.9500 . ?
C16 C17 1.426(10) . ?
C16 H16 0.9500 . ?
C17 C18 1.401(11) . ?
C18 C19 1.363(10) . ?
C18 H18 0.9500 . ?
C19 C20 1.396(10) . ?
C19 H19 0.9500 . ?
C21 C26 1.384(9) . ?
C21 C22 1.402(8) . ?
C22 C23 1.391(8) . ?
C22 H22 0.9500 . ?
C23 C24 1.394(9) . ?
C23 C27 1.546(9) . ?
C24 C25 1.396(9) . ?
C24 H24 0.9500 . ?
C25 C26 1.389(9) . ?
C25 C31 1.548(9) . ?
C27 C28 1.521(11) . ?
C27 C29 1.522(11) . ?
C27 C30 1.546(10) . ?
C28 H28A 0.9800 . ?
C28 H28B 0.9800 . ?
C28 H28C 0.9800 . ?
C29 H29A 0.9800 . ?
C29 H29B 0.9800 . ?
C29 H29C 0.9800 . ?
C30 H30A 0.9800 . ?
C30 H30B 0.9800 . ?
C30 H30C 0.9800 . ?
C31 C34 1.519(10) . ?
C31 C32 1.527(10) . ?
C31 C33 1.533(11) . ?
C32 H32A 0.9800 . ?
C32 H32B 0.9800 . ?
C32 H32C 0.9800 . ?
C33 H33A 0.9800 . ?
C33 H33B 0.9800 . ?
C33 H33C 0.9800 . ?
C34 H34A 0.9800 . ?
C34 H34B 0.9800 . ?
C34 H34C 0.9800 . ?

loop_
_geom_torsion_atom_site_label_1
_geom_torsion_atom_site_label_2
_geom_torsion_atom_site_label_3
_geom_torsion_atom_site_label_4
_geom_torsion
_geom_torsion_site_symmetry_1
_geom_torsion_site_symmetry_2
_geom_torsion_site_symmetry_3
_geom_torsion_site_symmetry_4
_geom_torsion_publ_flag
C21 Pt1 P1 O3 4.7(4) . . . . ?
Cl1 Pt1 P1 O3 -171.9(2) 2_655 . . . ?
C21 Pt1 P1 O2 -114.4(4) . . . . ?
Cl1 Pt1 P1 O2 69.0(2) 2_655 . . . ?
C21 Pt1 P1 O1 120.6(4) . . . . ?
Cl1 Pt1 P1 O1 -56.0(2) 2_655 . . . ?
C21 Pt1 Cl1 Pt1 170.8(4) . . . 2_655 ?
Cl1 Pt1 Cl1 Pt1 -12.63(14) 2_655 . . 2_655 ?
O3 P1 O1 C1 -163.2(4) . . . . ?
O2 P1 O1 C1 -53.9(5) . . . . ?
Pt1 P1 O1 C1 75.8(5) . . . . ?
O3 P1 O2 C20 66.9(5) . . . . ?
O1 P1 O2 C20 -37.1(5) . . . . ?
Pt1 P1 O2 C20 -171.9(4) . . . . ?
O2 P1 O3 C26 117.3(4) . . . . ?
O1 P1 O3 C26 -136.0(5) . . . . ?
Pt1 P1 O3 C26 -6.3(5) . . . . ?
P1 O1 C1 C10 75.7(7) . . . . ?
P1 O1 C1 C2 -104.6(6) . . . . ?
C10 C1 C2 C3 -1.2(10) . . . . ?
O1 C1 C2 C3 179.1(6) . . . . ?
C1 C2 C3 C4 -1.4(11) . . . . ?
C2 C3 C4 C5 -179.0(7) . . . . ?
C2 C3 C4 C9 -0.7(11) . . . . ?
C3 C4 C5 C6 176.3(7) . . . . ?
C9 C4 C5 C6 -1.9(11) . . . . ?
C4 C5 C6 C7 -3.2(13) . . . . ?
C5 C6 C7 C8 5.1(13) . . . . ?
C6 C7 C8 C9 -1.7(12) . . . . ?
C7 C8 C9 C4 -3.4(11) . . . . ?
C7 C8 C9 C10 178.2(7) . . . . ?
C3 C4 C9 C8 -173.2(7) . . . . ?
C5 C4 C9 C8 5.1(10) . . . . ?
C3 C4 C9 C10 5.3(10) . . . . ?
C5 C4 C9 C10 -176.4(7) . . . . ?
C2 C1 C10 C9 5.7(10) . . . . ?
O1 C1 C10 C9 -174.7(6) . . . . ?
C2 C1 C10 C11 -175.8(6) . . . . ?
O1 C1 C10 C11 3.8(9) . . . . ?
C8 C9 C10 C1 170.9(6) . . . . ?
C4 C9 C10 C1 -7.5(9) . . . . ?
C8 C9 C10 C11 -7.5(11) . . . . ?
C4 C9 C10 C11 174.0(6) . . . . ?
C1 C10 C11 C20 -51.9(9) . . . . ?
C9 C10 C11 C20 126.4(8) . . . . ?
C1 C10 C11 C12 123.4(7) . . . . ?
C9 C10 C11 C12 -58.2(10) . . . . ?
C20 C11 C12 C13 174.7(7) . . . . ?
C10 C11 C12 C13 -0.7(11) . . . . ?
C20 C11 C12 C17 -3.6(10) . . . . ?
C10 C11 C12 C17 -179.1(7) . . . . ?
C17 C12 C13 C14 -2.0(11) . . . . ?
C11 C12 C13 C14 179.7(7) . . . . ?
C12 C13 C14 C15 0.2(12) . . . . ?
C13 C14 C15 C16 0.3(12) . . . . ?
C14 C15 C16 C17 1.2(12) . . . . ?
C13 C12 C17 C18 -177.4(7) . . . . ?
C11 C12 C17 C18 1.0(11) . . . . ?
C13 C12 C17 C16 3.3(11) . . . . ?
C11 C12 C17 C16 -178.2(7) . . . . ?
C15 C16 C17 C18 177.7(8) . . . . ?
C15 C16 C17 C12 -3.0(12) . . . . ?
C12 C17 C18 C19 1.0(12) . . . . ?
C16 C17 C18 C19 -179.8(7) . . . . ?
C17 C18 C19 C20 -0.3(12) . . . . ?
C12 C11 C20 C19 4.5(11) . . . . ?
C10 C11 C20 C19 -179.9(7) . . . . ?
C12 C11 C20 O2 -178.5(6) . . . . ?
C10 C11 C20 O2 -2.9(10) . . . . ?
C18 C19 C20 C11 -2.6(12) . . . . ?
C18 C19 C20 O2 -179.6(7) . . . . ?
P1 O2 C20 C11 73.2(8) . . . . ?
P1 O2 C20 C19 -109.6(7) . . . . ?
P1 Pt1 C21 C26 -2.7(9) . . . . ?
Cl1 Pt1 C21 C26 -178.8(9) . . . . ?
P1 Pt1 C21 C22 -177.3(11) . . . . ?
Cl1 Pt1 C21 C22 6.6(11) . . . . ?
C26 C21 C22 C23 1.3(18) . . . . ?
Pt1 C21 C22 C23 176.1(9) . . . . ?
C21 C22 C23 C24 2.1(19) . . . . ?
C21 C22 C23 C27 179.0(10) . . . . ?
C22 C23 C24 C25 -1.7(18) . . . . ?
C27 C23 C24 C25 -178.4(8) . . . . ?
C23 C24 C25 C26 -2.0(14) . . . . ?
C23 C24 C25 C31 178.4(10) . . . . ?
C22 C21 C26 C25 -5.6(16) . . . . ?
Pt1 C21 C26 C25 179.5(6) . . . . ?
C22 C21 C26 O3 174.6(9) . . . . ?
Pt1 C21 C26 O3 -0.4(12) . . . . ?
C24 C25 C26 C21 5.8(12) . . . . ?
C31 C25 C26 C21 -174.5(9) . . . . ?
C24 C25 C26 O3 -174.3(7) . . . . ?
C31 C25 C26 O3 5.4(10) . . . . ?
P1 O3 C26 C21 4.6(9) . . . . ?
P1 O3 C26 C25 -175.3(5) . . . . ?
C22 C23 C27 C28 61.9(12) . . . . ?
C24 C23 C27 C28 -121.4(11) . . . . ?
C22 C23 C27 C29 -60.8(12) . . . . ?
C24 C23 C27 C29 116.0(11) . . . . ?
C22 C23 C27 C30 -179.5(10) . . . . ?
C24 C23 C27 C30 -2.8(14) . . . . ?
C26 C25 C31 C34 -66.9(9) . . . . ?
C24 C25 C31 C34 112.7(9) . . . . ?
C26 C25 C31 C32 173.3(7) . . . . ?
C24 C25 C31 C32 -7.1(11) . . . . ?
C26 C25 C31 C33 54.0(9) . . . . ?
C24 C25 C31 C33 -126.4(8) . . . . ?
